data_4306481
loop_
_publ_author_name
'Louise A. Berben'
'Jonas C. Peters'

_publ_section_title
;
Dimanganese and Diiron Complexes of a Binucleating Cyclam Ligand:
Four-Electron, Reversible Oxidation Chemistry at High Potentials
;
_journal_name_full 'Inorganic Chemistry'
_journal_page_first 11669
_journal_page_last 11679
_journal_paper_doi 10.1021/ic801289x
_journal_volume 47
_journal_year 2008
_chemical_formula_sum 'C26 H51 F9 Fe2 N8 O10 S3'
_chemical_formula_weight 1014.63
_chemical_name_systematic
; 
 ? 
;
_space_group_IT_number 62
_symmetry_cell_setting orthorhombic
_symmetry_space_group_name_Hall '-P 2ac 2n'
_symmetry_space_group_name_H-M 'P n m a'
_atom_sites_solution_hydrogens geom
_atom_sites_solution_primary direct
_atom_sites_solution_secondary difmap
_audit_creation_method SHELXL-97
_cell_angle_alpha 90.00
_cell_angle_beta 90.00
_cell_angle_gamma 90.00
_cell_formula_units_Z 4
_cell_length_a 17.8273(3)
_cell_length_b 13.4119(2)
_cell_length_c 17.0929(3)
_cell_measurement_temperature 100(2)
_cell_volume 4086.88(12)
_computing_structure_refinement 'SHELXL-97 (Sheldrick, 1997)'
_computing_structure_solution 'SHELXS-97 (Sheldrick, 1990)'
_diffrn_ambient_temperature 100(2)
_diffrn_measured_fraction_theta_full 1.000
_diffrn_measured_fraction_theta_max 1.000
_diffrn_measurement_device_type SMART
_diffrn_radiation_monochromator graphite
_diffrn_radiation_source 'fine-focus sealed tube'
_diffrn_radiation_type CuK\a
_diffrn_radiation_wavelength 1.54178
_diffrn_reflns_av_R_equivalents 0.0388
_diffrn_reflns_av_sigmaI/netI 0.0165
_diffrn_reflns_limit_h_max 20
_diffrn_reflns_limit_h_min -21
_diffrn_reflns_limit_k_max 16
_diffrn_reflns_limit_k_min -16
_diffrn_reflns_limit_l_max 19
_diffrn_reflns_limit_l_min -20
_diffrn_reflns_number 58783
_diffrn_reflns_theta_full 67.73
_diffrn_reflns_theta_max 67.73
_diffrn_reflns_theta_min 3.58
_exptl_absorpt_coefficient_mu 8.044
_exptl_absorpt_correction_T_max 0.2383
_exptl_absorpt_correction_T_min 0.1964
_exptl_absorpt_correction_type multi-scan
_exptl_absorpt_process_details 'Blessing, Acta Cryst.'
_exptl_crystal_colour block
_exptl_crystal_density_diffrn 1.649
_exptl_crystal_density_meas ?
_exptl_crystal_density_method .
_exptl_crystal_description colourless
_exptl_crystal_F_000 2096
_exptl_crystal_size_max 0.30
_exptl_crystal_size_mid 0.25
_exptl_crystal_size_min 0.25
_refine_diff_density_max 1.606
_refine_diff_density_min -1.752
_refine_diff_density_rms 0.124
_refine_ls_extinction_method none
_refine_ls_goodness_of_fit_ref 1.041
_refine_ls_hydrogen_treatment none
_refine_ls_matrix_type full
_refine_ls_number_parameters 339
_refine_ls_number_reflns 3877
_refine_ls_number_restraints 0
_refine_ls_restrained_S_all 1.041
_refine_ls_R_factor_all 0.0868
_refine_ls_R_factor_gt 0.0823
_refine_ls_shift/su_max 2.903
_refine_ls_shift/su_mean 0.109
_refine_ls_structure_factor_coef Fsqd
_refine_ls_weighting_details 'calc w=1/[\s^2^(Fo^2^)+(0.0991P)^2^+28.3859P] where P=(Fo^2^+2Fc^2^)/3'
_refine_ls_weighting_scheme calc
_refine_ls_wR_factor_gt 0.2079
_refine_ls_wR_factor_ref 0.2147
_reflns_number_gt 3672
_reflns_number_total 3877
_reflns_threshold_expression >2sigma(I)
_cod_data_source_file ic801289x_si_002_2.cif
_cod_data_source_block npm37
_cod_database_code 4306481

loop_
_symmetry_equiv_pos_as_xyz
'x, y, z'
'-x+1/2, -y, z+1/2'
'-x, y+1/2, -z'
'x+1/2, -y+1/2, -z+1/2'
'-x, -y, -z'
'x-1/2, y, -z-1/2'
'x, -y-1/2, z'
'-x-1/2, y-1/2, z-1/2'

loop_
_atom_site_label
_atom_site_type_symbol
_atom_site_fract_x
_atom_site_fract_y
_atom_site_fract_z
_atom_site_U_iso_or_equiv
_atom_site_adp_type
_atom_site_occupancy
_atom_site_symmetry_multiplicity
_atom_site_calc_flag
_atom_site_refinement_flags
_atom_site_disorder_assembly
_atom_site_disorder_group
Fe1 Fe 0.15920(4) 0.10916(6) 0.78156(5) 0.0303(3) Uani 1 1 d . . .
N2 N 0.0759(11) 0.0923(11) 0.6928(9) 0.043(5) Uani 0.579(7) 1 d P . 1
N5 N 0.2432(4) 0.0524(6) 0.8625(6) 0.043(3) Uani 0.579(7) 1 d P . 1
N1 N 0.0836(5) 0.0400(8) 0.8642(6) 0.033(2) Uani 0.579(7) 1 d P . 1
N3 N 0.1738(5) -0.0440(6) 0.7138(6) 0.046(3) Uani 0.579(7) 1 d P . 1
C6 C -0.0127(5) 0.1280(8) 0.7232(6) 0.039(2) Uani 0.579(7) 1 d P . 1
H6A H -0.0127 0.2003 0.7349 0.047 Uiso 0.579(7) 1 calc PR . 1
H6B H -0.0491 0.1159 0.6805 0.047 Uiso 0.579(7) 1 calc PR . 1
C7 C 0.0098(6) 0.0917(8) 0.8679(7) 0.044(3) Uani 0.579(7) 1 d P . 1
H7A H 0.0180 0.1645 0.8720 0.052 Uiso 0.579(7) 1 calc PR . 1
H7B H -0.0176 0.0696 0.9153 0.052 Uiso 0.579(7) 1 calc PR . 1
C8 C -0.0369(7) 0.0696(9) 0.7965(7) 0.044(3) Uani 0.579(7) 1 d P . 1
H8A H -0.0900 0.0857 0.8082 0.053 Uiso 0.579(7) 1 calc PR . 1
H8B H -0.0340 -0.0026 0.7851 0.053 Uiso 0.579(7) 1 calc PR . 1
C9 C 0.2822(6) 0.1496(9) 0.8852(7) 0.040(3) Uiso 0.579(7) 1 d P . 1
H9A H 0.3049 0.1404 0.9375 0.047 Uiso 0.579(7) 1 calc PR . 1
H9B H 0.3238 0.1611 0.8478 0.047 Uiso 0.579(7) 1 calc PR . 1
C10 C 0.0603(6) 0.0062(8) 0.6491(7) 0.047(3) Uani 0.579(7) 1 d P . 1
H10A H 0.0344 0.0224 0.5994 0.057 Uiso 0.579(7) 1 calc PR . 1
H10B H 0.0296 -0.0419 0.6792 0.057 Uiso 0.579(7) 1 calc PR . 1
C25 C 0.1378(7) -0.0323(12) 0.6351(8) 0.047(3) Uani 0.579(7) 1 d P . 1
H25A H 0.1667 0.0153 0.6026 0.056 Uiso 0.579(7) 1 calc PR . 1
H25B H 0.1359 -0.0973 0.6076 0.056 Uiso 0.579(7) 1 calc PR . 1
C29 C 0.1256(6) 0.0412(9) 0.9383(6) 0.048(3) Uani 0.579(7) 1 d P . 1
H29A H 0.0993 -0.0007 0.9773 0.057 Uiso 0.579(7) 1 calc PR . 1
H29B H 0.1277 0.1102 0.9587 0.057 Uiso 0.579(7) 1 calc PR . 1
C30 C 0.2498(8) -0.0858(11) 0.7084(11) 0.063(4) Uani 0.579(7) 1 d P . 1
H30A H 0.2830 -0.0379 0.6811 0.076 Uiso 0.579(7) 1 calc PR . 1
H30B H 0.2484 -0.1482 0.6775 0.076 Uiso 0.579(7) 1 calc PR . 1
C31 C 0.2814(9) -0.1075(11) 0.7899(11) 0.081(5) Uani 0.579(7) 1 d P . 1
H31A H 0.2428 -0.1428 0.8212 0.097 Uiso 0.579(7) 1 calc PR . 1
H31B H 0.3253 -0.1523 0.7849 0.097 Uiso 0.579(7) 1 calc PR . 1
C32 C 0.3048(8) -0.0142(14) 0.8328(12) 0.071(5) Uani 0.579(7) 1 d P . 1
H32A H 0.3361 -0.0342 0.8780 0.085 Uiso 0.579(7) 1 calc PR . 1
H32B H 0.3370 0.0256 0.7973 0.085 Uiso 0.579(7) 1 calc PR . 1
C33 C 0.2037(6) 0.0027(9) 0.9265(7) 0.051(3) Uani 0.579(7) 1 d P . 1
H33A H 0.2326 0.0120 0.9755 0.061 Uiso 0.579(7) 1 calc PR . 1
H33B H 0.2015 -0.0697 0.9155 0.061 Uiso 0.579(7) 1 calc PR . 1
C11 C 0.2307(14) 0.2500 0.8876(15) 0.041(6) Uiso 0.579(7) 2 d SP . 1
O16 O 0.177(3) 0.2500 0.821(4) 0.011(17) Uiso 0.579(7) 2 d SP . 1
S1 S 0.27827(9) 0.2500 0.67299(9) 0.0238(4) Uani 1 2 d S . .
S3 S -0.01092(11) 0.2500 0.51996(11) 0.0393(5) Uani 1 2 d S . .
S2 S 1.04929(13) 0.7500 0.85911(14) 0.0444(5) Uani 1 2 d S . .
O2 O 0.0532(4) 0.2500 0.5723(3) 0.0499(16) Uani 1 2 d S . .
O4 O 0.3491(4) 0.2500 0.7095(4) 0.097(4) Uani 1 2 d S . .
O5 O 0.2368(3) 0.1610(3) 0.6839(3) 0.0669(16) Uani 1 1 d . . .
O1 O -0.0529(3) 0.1593(5) 0.5215(3) 0.0759(18) Uani 1 1 d . . .
F2 F 0.9380(7) 0.7500 0.7732(6) 0.44(3) Uani 1 2 d S . .
O3 O 1.0753(5) 0.8326(5) 0.8239(9) 0.200(7) Uani 1 1 d . . .
C24 C 0.9495(8) 0.7500 0.8426(7) 0.101(6) Uani 1 2 d S . .
F1 F 0.9175(5) 0.8220(7) 0.8750(8) 0.210(6) Uani 1 1 d . . .
F3 F 0.3392(3) 0.1701(4) 0.5506(3) 0.0836(17) Uani 1 1 d . . .
C27 C 0.3002(6) 0.2500 0.5700(5) 0.047(2) Uani 1 2 d S . .
F4 F 0.2414(5) 0.2500 0.5265(4) 0.115(3) Uani 1 2 d S . .
F5 F -0.0181(5) 0.2500 0.3683(3) 0.079(2) Uani 1 2 d S . .
F6 F 0.0753(3) 0.1713(4) 0.4148(3) 0.0889(17) Uani 1 1 d . . .
C34 C 0.0342(6) 0.2500 0.4257(5) 0.050(2) Uani 1 2 d S . .
O6 O 1.0454(8) 0.7500 0.9384(8) 0.33(2) Uani 1 2 d S . .
N5A N 0.2249(6) 0.0870(8) 0.9055(6) 0.024(2) Uiso 0.421(7) 1 d P . 2
N3A N 0.2101(6) -0.0325(8) 0.7689(6) 0.027(2) Uiso 0.421(7) 1 d P . 2
C40A C -0.0035(10) 0.0882(12) 0.8011(9) 0.033(4) Uiso 0.421(7) 1 d P . 2
C38A C 0.2840(10) -0.0314(15) 0.8123(10) 0.033(4) Uiso 0.421(7) 1 d P . 2
C35A C 0.1109(9) 0.0310(13) 0.6203(9) 0.042(3) Uiso 0.421(7) 1 d P . 2
C41A C 0.0121(8) 0.0522(11) 0.7166(8) 0.038(3) Uiso 0.421(7) 1 d P . 2
C37A C 0.2205(11) -0.0658(13) 0.6881(9) 0.036(4) Uiso 0.421(7) 1 d P . 2
N1A N 0.0617(8) 0.0575(9) 0.8497(7) 0.022(3) Uiso 0.421(7) 1 d P . 2
C36A C 0.1473(13) -0.0718(16) 0.6446(13) 0.045(6) Uiso 0.421(7) 1 d P . 2
C39A C 0.2692(8) -0.0044(12) 0.8955(9) 0.043(4) Uiso 0.421(7) 1 d P . 2
C42A C 0.0507(8) 0.0892(11) 0.9326(8) 0.039(3) Uiso 0.421(7) 1 d P . 2
C43A C 0.1100(8) 0.0371(11) 0.9836(10) 0.041(3) Uiso 0.421(7) 1 d P . 2
C9A C 0.2705(9) 0.1762(13) 0.9054(10) 0.034(4) Uiso 0.421(7) 1 d P . 2
C11A C 0.232(8) 0.2500 0.896(8) 0.00(5) Uiso 0.210(4) 2 d SP . 2
O16A O 0.181(4) 0.2500 0.829(4) 0.046(16) Uiso 0.421(7) 2 d SP . 2
N2A N 0.0672(17) 0.107(2) 0.6861(17) 0.048(7) Uiso 0.421(7) 1 d P . 2
C44A C 0.1880(9) 0.0885(11) 0.9827(9) 0.043(3) Uiso 0.421(7) 1 d P . 2

loop_
_atom_site_aniso_label
_atom_site_aniso_U_11
_atom_site_aniso_U_22
_atom_site_aniso_U_33
_atom_site_aniso_U_23
_atom_site_aniso_U_13
_atom_site_aniso_U_12
Fe1 0.0158(4) 0.0300(5) 0.0451(5) 0.0181(4) 0.0023(3) 0.0001(3)
N2 0.088(11) 0.015(5) 0.027(5) 0.016(4) -0.032(6) -0.027(6)
N5 0.027(4) 0.032(4) 0.069(7) 0.028(5) -0.016(4) 0.000(4)
N1 0.018(4) 0.047(6) 0.034(5) 0.014(4) 0.000(4) -0.002(4)
N3 0.036(5) 0.027(4) 0.074(7) -0.002(4) 0.017(5) 0.009(4)
C6 0.020(5) 0.042(6) 0.056(6) 0.001(5) -0.007(4) 0.002(4)
C7 0.027(5) 0.041(6) 0.063(7) 0.002(5) 0.016(5) 0.003(4)
C8 0.029(6) 0.035(6) 0.068(8) -0.003(5) -0.011(5) 0.006(5)
C10 0.044(6) 0.042(6) 0.056(6) -0.017(5) -0.009(5) -0.009(5)
C25 0.048(7) 0.046(9) 0.046(7) -0.022(7) 0.006(5) -0.005(7)
C29 0.054(7) 0.055(7) 0.034(6) 0.010(5) 0.004(5) -0.010(6)
C30 0.038(7) 0.055(8) 0.097(11) -0.007(8) 0.014(8) 0.015(6)
C31 0.068(10) 0.049(8) 0.126(15) 0.005(8) 0.015(9) 0.034(7)
C32 0.036(8) 0.071(11) 0.105(14) 0.013(10) -0.008(8) 0.023(8)
C33 0.048(6) 0.051(7) 0.054(7) 0.031(6) -0.016(5) -0.011(5)
S1 0.0209(8) 0.0289(8) 0.0216(8) 0.000 0.0059(6) 0.000
S3 0.0297(10) 0.0625(13) 0.0257(9) 0.000 0.0001(7) 0.000
S2 0.0475(12) 0.0381(11) 0.0478(12) 0.000 -0.0004(10) 0.000
O2 0.059(4) 0.060(4) 0.031(3) 0.000 -0.016(3) 0.000
O4 0.018(3) 0.223(13) 0.049(4) 0.000 0.004(3) 0.000
O5 0.110(4) 0.042(3) 0.049(3) -0.013(2) 0.045(3) -0.034(3)
O1 0.059(3) 0.114(5) 0.054(3) 0.015(3) -0.003(2) -0.045(3)
F2 0.081(8) 1.20(8) 0.057(6) 0.000 -0.005(5) 0.000
O3 0.132(7) 0.039(4) 0.430(18) 0.059(7) 0.160(10) 0.012(4)
C24 0.065(8) 0.20(2) 0.035(6) 0.000 0.022(5) 0.000
F1 0.122(6) 0.173(8) 0.336(15) 0.054(9) 0.109(8) 0.081(6)
F3 0.128(4) 0.065(3) 0.057(3) -0.007(2) 0.053(3) 0.026(3)
C27 0.066(6) 0.043(5) 0.033(4) 0.000 0.019(4) 0.000
F4 0.098(6) 0.220(11) 0.028(3) 0.000 -0.013(3) 0.000
F5 0.118(6) 0.090(5) 0.030(3) 0.000 -0.013(3) 0.000
F6 0.101(4) 0.088(4) 0.078(3) -0.009(3) 0.027(3) 0.042(3)
C34 0.062(6) 0.055(6) 0.034(4) 0.000 0.010(4) 0.000
O6 0.081(9) 0.83(6) 0.068(8) 0.000 -0.029(7) 0.000

loop_
_atom_type_symbol
_atom_type_description
_atom_type_scat_dispersion_real
_atom_type_scat_dispersion_imag
_atom_type_scat_source
C C 0.0181 0.0091 'International Tables Vol C Tables 4.2.6.8 and 6.1.1.4'
H H 0.0000 0.0000 'International Tables Vol C Tables 4.2.6.8 and 6.1.1.4'
N N 0.0311 0.0180 'International Tables Vol C Tables 4.2.6.8 and 6.1.1.4'
O O 0.0492 0.0322 'International Tables Vol C Tables 4.2.6.8 and 6.1.1.4'
Fe Fe -1.1336 3.1974 'International Tables Vol C Tables 4.2.6.8 and 6.1.1.4'
S S 0.3331 0.5567 'International Tables Vol C Tables 4.2.6.8 and 6.1.1.4'
F F 0.0727 0.0534 'International Tables Vol C Tables 4.2.6.8 and 6.1.1.4'

loop_
_geom_angle_atom_site_label_1
_geom_angle_atom_site_label_2
_geom_angle_atom_site_label_3
_geom_angle
_geom_angle_site_symmetry_1
_geom_angle_site_symmetry_3
_geom_angle_publ_flag
O16 Fe1 O16A 4(3) . . ?
O16 Fe1 N3A 143.4(17) . . ?
O16A Fe1 N3A 140.5(17) . . ?
O16 Fe1 N2 116.3(17) . . ?
O16A Fe1 N2 120.0(17) . . ?
N3A Fe1 N2 97.5(5) . . ?
O16 Fe1 N1 105.9(16) . . ?
O16A Fe1 N1 104.2(18) . . ?
N3A Fe1 N1 87.1(4) . . ?
N2 Fe1 N1 89.2(5) . . ?
O16 Fe1 N5 90.4(16) . . ?
O16A Fe1 N5 86.7(16) . . ?
N3A Fe1 N5 57.0(4) . . ?
N2 Fe1 N5 153.3(5) . . ?
N1 Fe1 N5 82.2(4) . . ?
O16 Fe1 N1A 103.6(17) . . ?
O16A Fe1 N1A 102.8(18) . . ?
N3A Fe1 N1A 96.3(4) . . ?
N2 Fe1 N1A 78.1(6) . . ?
N1 Fe1 N1A 13.6(3) . . ?
N5 Fe1 N1A 95.6(4) . . ?
O16 Fe1 O5 82.5(16) . . ?
O16A Fe1 O5 84.2(17) . . ?
N3A Fe1 O5 86.5(3) . . ?
N2 Fe1 O5 86.2(5) . . ?
N1 Fe1 O5 171.5(3) . . ?
N5 Fe1 O5 98.9(3) . . ?
N1A Fe1 O5 164.3(4) . . ?
O16 Fe1 N2A 110.8(18) . . ?
O16A Fe1 N2A 114.5(17) . . ?
N3A Fe1 N2A 102.8(8) . . ?
N2 Fe1 N2A 5.5(10) . . ?
N1 Fe1 N2A 90.8(8) . . ?
N5 Fe1 N2A 158.8(7) . . ?
N1A Fe1 N2A 79.1(8) . . ?
O5 Fe1 N2A 85.2(7) . . ?
O16 Fe1 N3 162.2(17) . . ?
O16A Fe1 N3 162.1(18) . . ?
N3A Fe1 N3 29.1(3) . . ?
N2 Fe1 N3 68.7(5) . . ?
N1 Fe1 N3 90.9(4) . . ?
N5 Fe1 N3 86.1(4) . . ?
N1A Fe1 N3 94.1(4) . . ?
O5 Fe1 N3 80.8(3) . . ?
N2A Fe1 N3 73.9(8) . . ?
O16 Fe1 N5A 75.4(16) . . ?
O16A Fe1 N5A 71.5(16) . . ?
N3A Fe1 N5A 76.9(4) . . ?
N2 Fe1 N5A 159.8(5) . . ?
N1 Fe1 N5A 71.3(4) . . ?
N5 Fe1 N5A 22.3(3) . . ?
N1A Fe1 N5A 83.2(4) . . ?
O5 Fe1 N5A 112.5(3) . . ?
N2A Fe1 N5A 162.1(7) . . ?
N3 Fe1 N5A 105.4(4) . . ?
C10 N2 C6 101.9(12) . . ?
C10 N2 Fe1 127.2(12) . . ?
C6 N2 Fe1 113.1(9) . . ?
C33 N5 C32 109.4(10) . . ?
C33 N5 C9 114.7(10) . . ?
C32 N5 C9 105.1(10) . . ?
C33 N5 Fe1 107.7(6) . . ?
C32 N5 Fe1 119.7(10) . . ?
C9 N5 Fe1 100.1(6) . . ?
C29 N1 C7 114.1(9) . . ?
C29 N1 Fe1 103.9(6) . . ?
C7 N1 Fe1 112.3(7) . . ?
C30 N3 C25 112.2(11) . . ?
C30 N3 Fe1 117.5(8) . . ?
C25 N3 Fe1 107.5(7) . . ?
C8 C6 N2 111.1(9) . . ?
N1 C7 C8 111.3(9) . . ?
C7 C8 C6 113.9(10) . . ?
C11 C9 N5 117.1(11) . . ?
N2 C10 C25 100.7(12) . . ?
C10 C25 N3 106.7(9) . . ?
N1 C29 C33 110.7(9) . . ?
N3 C30 C31 110.8(12) . . ?
C32 C31 C30 112.7(13) . . ?
N5 C32 C31 117.0(13) . . ?
N5 C33 C29 113.0(8) . . ?
O16 C11 C9 110.2(16) . 7_565 ?
O16 C11 C9 110.2(16) . . ?
C9 C11 C9 111.4(17) 7_565 . ?
C11 O16 Fe1 110.8(16) . . ?
C11 O16 Fe1 110.8(16) . 7_565 ?
Fe1 O16 Fe1 137(3) . 7_565 ?
O4 S1 O5 114.2(3) . 7_565 ?
O4 S1 O5 114.2(3) . . ?
O5 S1 O5 114.8(5) 7_565 . ?
O4 S1 C27 103.8(5) . . ?
O5 S1 C27 104.0(3) 7_565 . ?
O5 S1 C27 104.0(3) . . ?
O1 S3 O1 116.8(5) 7_565 . ?
O1 S3 O2 113.6(3) 7_565 . ?
O1 S3 O2 113.6(3) . . ?
O1 S3 C34 104.5(3) 7_565 . ?
O1 S3 C34 104.5(3) . . ?
O2 S3 C34 101.5(4) . . ?
O3 S2 O3 111.1(9) . 7_575 ?
O3 S2 O6 117.7(7) . . ?
O3 S2 O6 117.7(7) 7_575 . ?
O3 S2 C24 105.7(5) . . ?
O3 S2 C24 105.7(5) 7_575 . ?
O6 S2 C24 96.1(7) . . ?
S1 O5 Fe1 132.1(3) . . ?
F2 C24 F1 111.0(11) . 7_575 ?
F2 C24 F1 111.0(11) . . ?
F1 C24 F1 101.2(12) 7_575 . ?
F2 C24 S2 108.8(10) . . ?
F1 C24 S2 112.4(9) 7_575 . ?
F1 C24 S2 112.4(10) . . ?
F4 C27 F3 106.5(6) . 7_565 ?
F4 C27 F3 106.5(6) . . ?
F3 C27 F3 108.7(8) 7_565 . ?
F4 C27 S1 112.8(7) . . ?
F3 C27 S1 111.0(5) 7_565 . ?
F3 C27 S1 111.0(5) . . ?
F6 C34 F6 108.9(9) 7_565 . ?
F6 C34 F5 106.5(6) 7_565 . ?
F6 C34 F5 106.5(6) . . ?
F6 C34 S3 112.4(5) 7_565 . ?
F6 C34 S3 112.4(5) . . ?
F5 C34 S3 109.9(7) . . ?
C9A N5A C44A 103.9(12) . . ?
C9A N5A C39A 112.8(11) . . ?
C44A N5A C39A 110.9(11) . . ?
C9A N5A Fe1 99.7(8) . . ?
C44A N5A Fe1 124.1(8) . . ?
C39A N5A Fe1 105.0(8) . . ?
C37A N3A C38A 110.9(12) . . ?
C37A N3A Fe1 115.2(9) . . ?
C38A N3A Fe1 108.4(9) . . ?
N1A C40A C41A 107.1(12) . . ?
C39A C38A N3A 108.5(14) . . ?
C36A C35A N2A 122.4(16) . . ?
N2A C41A C40A 109.0(17) . . ?
N3A C37A C36A 111.9(16) . . ?
C40A N1A C42A 110.4(12) . . ?
C40A N1A Fe1 103.6(9) . . ?
C42A N1A Fe1 121.1(9) . . ?
C37A C36A C35A 116.1(17) . . ?
N5A C39A C38A 114.2(13) . . ?
N1A C42A C43A 108.6(12) . . ?
C42A C43A C44A 114.1(13) . . ?
N5A C9A C11A 111(5) . . ?
C9A C11A C9A 109(10) 7_565 . ?
C9A C11A O16A 117(7) 7_565 . ?
C9A C11A O16A 117(7) . . ?
C11A O16A Fe1 114.7(17) . . ?
C11A O16A Fe1 114.7(17) . 7_565 ?
Fe1 O16A Fe1 129(3) . 7_565 ?
C41A N2A C35A 105(2) . . ?
C41A N2A Fe1 104.6(16) . . ?
C35A N2A Fe1 98.5(14) . . ?
N5A C44A C43A 113.7(12) . . ?

loop_
_geom_bond_atom_site_label_1
_geom_bond_atom_site_label_2
_geom_bond_distance
_geom_bond_site_symmetry_2
_geom_bond_publ_flag
Fe1 O16 2.03(2) . ?
Fe1 O16A 2.09(3) . ?
Fe1 N3A 2.116(10) . ?
Fe1 N2 2.135(16) . ?
Fe1 N1 2.161(8) . ?
Fe1 N5 2.176(8) . ?
Fe1 N1A 2.203(13) . ?
Fe1 O5 2.277(4) . ?
Fe1 N2A 2.31(3) . ?
Fe1 N3 2.372(9) . ?
Fe1 N5A 2.439(10) . ?
N2 C10 1.403(18) . ?
N2 C6 1.73(2) . ?
N5 C33 1.462(14) . ?
N5 C32 1.503(18) . ?
N5 C9 1.527(14) . ?
N1 C29 1.470(15) . ?
N1 C7 1.489(13) . ?
N3 C30 1.469(15) . ?
N3 C25 1.499(18) . ?
C6 C8 1.540(16) . ?
C7 C8 1.508(17) . ?
C9 C11 1.630(19) . ?
C10 C25 1.495(17) . ?
C29 C33 1.500(17) . ?
C30 C31 1.53(2) . ?
C31 C32 1.51(3) . ?
C11 O16 1.49(7) . ?
C11 C9 1.630(19) 7_565 ?
O16 Fe1 2.03(2) 7_565 ?
S1 O4 1.408(7) . ?
S1 O5 1.416(4) 7_565 ?
S1 O5 1.416(4) . ?
S1 C27 1.804(9) . ?
S3 O1 1.428(6) 7_565 ?
S3 O1 1.428(6) . ?
S3 O2 1.451(6) . ?
S3 C34 1.801(9) . ?
S2 O3 1.343(7) . ?
S2 O3 1.343(7) 7_575 ?
S2 O6 1.358(13) . ?
S2 C24 1.802(15) . ?
F2 C24 1.204(16) . ?
C24 F1 1.251(11) 7_575 ?
C24 F1 1.251(11) . ?
F3 C27 1.318(7) . ?
C27 F4 1.285(13) . ?
C27 F3 1.318(7) 7_565 ?
F5 C34 1.354(12) . ?
F6 C34 1.298(7) . ?
C34 F6 1.298(7) 7_565 ?
N5A C9A 1.447(19) . ?
N5A C44A 1.474(18) . ?
N5A C39A 1.467(18) . ?
N3A C37A 1.463(19) . ?
N3A C38A 1.51(2) . ?
C40A N1A 1.49(2) . ?
C40A C41A 1.55(2) . ?
C38A C39A 1.49(2) . ?
C35A C36A 1.58(2) . ?
C35A N2A 1.71(3) . ?
C41A N2A 1.33(3) . ?
C37A C36A 1.50(3) . ?
N1A C42A 1.492(19) . ?
C42A C43A 1.54(2) . ?
C43A C44A 1.55(2) . ?
C9A C11A 1.22(8) . ?
C11A C9A 1.22(8) 7_565 ?
C11A O16A 1.46(17) . ?
O16A Fe1 2.09(3) 7_565 ?
